data_7228514
loop_
_publ_author_name
'Zhang, Qinghua'
'Wang, Kangcai'
'Jin, Yunhe'
'Jiang, Linhai'
'Wang, Zhi'

_publ_section_title
;
 Construction of Hydrothermally Stable Beryllium Phosphite Open-Frameworks
 with High Proton Conductivity
;
_journal_name_full CrystEngComm
_journal_paper_doi 10.1039/C7CE00948H
_journal_year 2017
_chemical_formula_moiety '0.25(Be12 H16 O48 P16), 2(C3 H5 N2)'
_chemical_formula_sum 'C6 H14 Be3 N4 O12 P4'
_chemical_formula_weight 485.12
_chemical_name_systematic
;
 ? 
;
_space_group_crystal_system monoclinic
_space_group_IT_number 15
_space_group_name_Hall '-C 2yc'
_space_group_name_H-M_alt 'C 1 2/c 1'
_symmetry_space_group_name_Hall '-C 2yc'
_symmetry_space_group_name_H-M 'C 1 2/c 1'
_atom_sites_solution_hydrogens mixed
_atom_sites_solution_primary direct
_audit_creation_date 2016-06-22
_audit_creation_method
;
Olex2 1.2
(compiled 2016.02.19 svn.r3266 for OlexSys, GUI svn.r5155)
;
_audit_update_record
;
2017-05-18 deposited with the CCDC.
2017-06-15 downloaded from the CCDC.
;
_cell_angle_alpha 90
_cell_angle_beta 100.092(4)
_cell_angle_gamma 90
_cell_formula_units_Z 4
_cell_length_a 9.4886(7)
_cell_length_b 13.8218(10)
_cell_length_c 13.2987(10)
_cell_measurement_reflns_used 3854
_cell_measurement_temperature 296(2)
_cell_measurement_theta_max 27.67
_cell_measurement_theta_min 2.63
_cell_volume 1717.1(2)
_computing_cell_refinement 'SAINT v7.68A (Bruker, 2009)'
_computing_data_reduction 'SAINT v7.68A (Bruker, 2009)'
_computing_molecular_graphics 'Olex2 (Dolomanov et al., 2009)'
_computing_publication_material 'Olex2 (Dolomanov et al., 2009)'
_computing_structure_refinement 'ShelXL (Sheldrick, 2015)'
_computing_structure_solution 'ShelXT (Sheldrick, 2015)'
_diffrn_ambient_temperature 296.15
_diffrn_measured_fraction_theta_full 0.999
_diffrn_measured_fraction_theta_max 0.997
_diffrn_measurement_device_type 'Bruker APEX-II CCD'
_diffrn_measurement_method '\f and \w scans'
_diffrn_radiation_monochromator graphite
_diffrn_radiation_type MoK\a
_diffrn_radiation_wavelength 0.71073
_diffrn_reflns_av_R_equivalents 0.0270
_diffrn_reflns_av_unetI/netI 0.0283
_diffrn_reflns_Laue_measured_fraction_full 0.999
_diffrn_reflns_Laue_measured_fraction_max 0.997
_diffrn_reflns_limit_h_max 12
_diffrn_reflns_limit_h_min -11
_diffrn_reflns_limit_k_max 18
_diffrn_reflns_limit_k_min -15
_diffrn_reflns_limit_l_max 16
_diffrn_reflns_limit_l_min -17
_diffrn_reflns_number 7665
_diffrn_reflns_point_group_measured_fraction_full 0.999
_diffrn_reflns_point_group_measured_fraction_max 0.997
_diffrn_reflns_theta_full 26.000
_diffrn_reflns_theta_max 27.688
_diffrn_reflns_theta_min 2.632
_diffrn_standards_number 0
_exptl_absorpt_coefficient_mu 0.512
_exptl_absorpt_correction_T_max 0.7456
_exptl_absorpt_correction_T_min 0.6607
_exptl_absorpt_correction_type multi-scan
_exptl_absorpt_process_details
;
SADABS-2008/1 (Bruker,2008) was used for absorption correction.
wR2(int) was 0.0517 before and 0.0448 after correction.
The Ratio of minimum to maximum transmission is 0.8861.
The \l/2 correction factor is 0.0015.
;
_exptl_crystal_colour 'clear whiteish colourless'
_exptl_crystal_colour_lustre clear
_exptl_crystal_colour_modifier whiteish
_exptl_crystal_colour_primary colourless
_exptl_crystal_density_diffrn 1.877
_exptl_crystal_density_method 'not measured'
_exptl_crystal_description block
_exptl_crystal_F_000 984
_exptl_crystal_size_max 0.28
_exptl_crystal_size_mid 0.24
_exptl_crystal_size_min 0.2
_refine_diff_density_max 0.601
_refine_diff_density_min -0.633
_refine_diff_density_rms 0.079
_refine_ls_extinction_method none
_refine_ls_goodness_of_fit_ref 1.053
_refine_ls_hydrogen_treatment mixed
_refine_ls_matrix_type full
_refine_ls_number_parameters 148
_refine_ls_number_reflns 1999
_refine_ls_number_restraints 32
_refine_ls_restrained_S_all 1.064
_refine_ls_R_factor_all 0.0465
_refine_ls_R_factor_gt 0.0405
_refine_ls_shift/su_max 0.001
_refine_ls_shift/su_mean 0.000
_refine_ls_structure_factor_coef Fsqd
_refine_ls_weighting_details 'w=1/[\s^2^(Fo^2^)+(0.0311P)^2^+7.4198P] where P=(Fo^2^+2Fc^2^)/3'
_refine_ls_weighting_scheme calc
_refine_ls_wR_factor_gt 0.0961
_refine_ls_wR_factor_ref 0.0993
_reflns_Friedel_coverage 0.000
_reflns_number_gt 1768
_reflns_number_total 1999
_reflns_threshold_expression 'I > 2\s(I)'
_cod_data_source_file c7ce00948h2.cif
_cod_data_source_block mo_2016312_0m
_cod_database_code 7228514
_shelx_space_group_comment
;
The symmetry employed for this shelxl refinement is uniquely defined
by the following loop, which should always be used as a source of
symmetry information in preference to the above space-group names.
They are only intended as comments.
;
_olex2_refinement_description
;
1. Fixed Uiso
 At 1.2 times of:
  All C(H) groups
2. Restrained distances
 N2-H2A
 0.88 with sigma of 0.02
3. Restrained planarity
 C1, C2, C3, N1, N2
 with sigma of 0.1
4. Rigid bond restraints
 All non-hydrogen atoms
 with sigma for 1-2 distances of 0.01 and sigma for 1-3 distances of 0.01
5.a Aromatic/amide H refined with riding coordinates:
 C1(H1B), C2(H2B), C3(H3)
;
_shelx_shelxl_version_number 2014/7
_olex2_submission_special_instructions 'No special instructions were received'

loop_
_space_group_symop_operation_xyz
'x, y, z'
'-x, y, -z+1/2'
'x+1/2, y+1/2, z'
'-x+1/2, y+1/2, -z+1/2'
'-x, -y, -z'
'x, -y, z-1/2'
'-x+1/2, -y+1/2, -z'
'x+1/2, -y+1/2, z-1/2'

loop_
_atom_site_label
_atom_site_type_symbol
_atom_site_fract_x
_atom_site_fract_y
_atom_site_fract_z
_atom_site_U_iso_or_equiv
_atom_site_adp_type
_atom_site_occupancy
_atom_site_site_symmetry_order
_atom_site_calc_flag
_atom_site_refinement_flags_posn
_atom_site_refinement_flags_adp
_atom_site_refinement_flags_occupancy
Be1 Be 0.4506(3) 0.4083(2) 0.6047(2) 0.0178(6) Uani 1 1 d . U .
Be2 Be 1.0000 0.2681(3) 0.7500 0.0154(8) Uani 1 2 d S TU P
O1 O 0.4998(2) 0.29909(14) 0.35095(14) 0.0270(4) Uani 1 1 d . U .
O2 O 0.5458(2) 0.47472(13) 0.38355(15) 0.0267(4) Uani 1 1 d . U .
O3 O 0.39330(19) 0.37902(14) 0.48610(13) 0.0244(4) Uani 1 1 d . U .
O4 O 0.6081(2) 0.36277(15) 0.64200(14) 0.0281(4) Uani 1 1 d . U .
O5 O 0.6745(2) 0.37383(16) 0.83401(14) 0.0301(5) Uani 1 1 d . U .
O6 O 0.85974(18) 0.33722(13) 0.72807(14) 0.0227(4) Uani 1 1 d . U .
P1 P 0.44029(7) 0.39352(5) 0.38458(5) 0.01661(16) Uani 1 1 d . U .
H1 H 0.325(3) 0.4172(18) 0.3142(18) 0.007(6) Uiso 1 1 d . . .
P2 P 0.70385(6) 0.32699(4) 0.73723(5) 0.01574(16) Uani 1 1 d . U .
H2 H 0.676(3) 0.236(2) 0.742(2) 0.016(7) Uiso 1 1 d . . .
C1 C 0.4497(4) 0.1248(3) 0.5615(3) 0.0506(10) Uani 1 1 d . U .
H1B H 0.3555 0.1440 0.5602 0.061 Uiso 1 1 calc R . .
C2 C 0.6640(4) 0.1149(3) 0.5310(3) 0.0533(10) Uani 1 1 d . U .
H2B H 0.7455 0.1265 0.5030 0.064 Uiso 1 1 calc R . .
C3 C 0.6538(3) 0.0525(3) 0.5968(2) 0.0370(8) Uani 1 1 d . U .
H3 H 0.7273 0.0115 0.6261 0.044 Uiso 1 1 calc R . .
N1 N 0.5437(4) 0.1616(2) 0.5072(2) 0.0444(7) Uani 1 1 d . U .
H1A H 0.532(5) 0.210(4) 0.461(4) 0.080(15) Uiso 1 1 d . . .
N2 N 0.5226(5) 0.0529(3) 0.6191(3) 0.0726(11) Uani 1 1 d D U .
H2A H 0.484(5) 0.011(3) 0.663(3) 0.078(15) Uiso 1 1 d D . .

loop_
_atom_site_aniso_label
_atom_site_aniso_U_11
_atom_site_aniso_U_22
_atom_site_aniso_U_33
_atom_site_aniso_U_23
_atom_site_aniso_U_13
_atom_site_aniso_U_12
Be1 0.0174(14) 0.0208(16) 0.0155(14) 0.0012(12) 0.0035(11) -0.0006(12)
Be2 0.0162(19) 0.014(2) 0.0158(19) 0.000 0.0032(15) 0.000
O1 0.0394(11) 0.0196(9) 0.0224(9) -0.0056(7) 0.0064(8) 0.0036(8)
O2 0.0266(10) 0.0197(9) 0.0355(11) -0.0023(8) 0.0103(8) -0.0019(8)
O3 0.0222(9) 0.0353(11) 0.0165(8) -0.0036(7) 0.0052(7) -0.0028(8)
O4 0.0209(9) 0.0393(11) 0.0230(9) 0.0018(8) 0.0006(7) 0.0087(8)
O5 0.0240(10) 0.0442(12) 0.0236(10) -0.0100(9) 0.0080(8) 0.0057(9)
O6 0.0155(8) 0.0257(10) 0.0280(9) 0.0020(8) 0.0066(7) 0.0048(7)
P1 0.0185(3) 0.0169(3) 0.0138(3) -0.0021(2) 0.0010(2) 0.0008(2)
P2 0.0141(3) 0.0162(3) 0.0172(3) -0.0017(2) 0.0035(2) 0.0019(2)
C1 0.0264(16) 0.070(3) 0.054(2) -0.0172(19) 0.0050(15) 0.0148(16)
C2 0.0275(16) 0.080(3) 0.053(2) -0.020(2) 0.0098(15) -0.0112(17)
C3 0.0329(16) 0.054(2) 0.0226(14) -0.0038(13) -0.0006(12) 0.0253(14)
N1 0.066(2) 0.0267(15) 0.0369(15) 0.0047(12) -0.0016(14) -0.0007(13)
N2 0.121(3) 0.063(2) 0.0374(18) 0.0023(16) 0.023(2) -0.021(2)

loop_
_atom_type_symbol
_atom_type_description
_atom_type_scat_dispersion_real
_atom_type_scat_dispersion_imag
_atom_type_scat_source
C C 0.0033 0.0016 'International Tables Vol C Tables 4.2.6.8 and 6.1.1.4'
H H 0.0000 0.0000 'International Tables Vol C Tables 4.2.6.8 and 6.1.1.4'
Be Be 0.0005 0.0002 'International Tables Vol C Tables 4.2.6.8 and 6.1.1.4'
N N 0.0061 0.0033 'International Tables Vol C Tables 4.2.6.8 and 6.1.1.4'
O O 0.0106 0.0060 'International Tables Vol C Tables 4.2.6.8 and 6.1.1.4'
P P 0.1023 0.0942 'International Tables Vol C Tables 4.2.6.8 and 6.1.1.4'

loop_
_geom_angle_atom_site_label_1
_geom_angle_atom_site_label_2
_geom_angle_atom_site_label_3
_geom_angle
_geom_angle_site_symmetry_1
_geom_angle_site_symmetry_3
O2 Be1 O3 109.8(2) 5_666 .
O2 Be1 O5 104.4(2) 5_666 2_656
O4 Be1 O2 110.8(2) . 5_666
O4 Be1 O3 109.6(2) . .
O4 Be1 O5 116.7(2) . 2_656
O5 Be1 O3 105.3(2) 2_656 .
O1 Be2 O1 110.7(3) 7_656 8_556
O6 Be2 O1 107.83(10) . 7_656
O6 Be2 O1 107.83(10) 2_756 8_556
O6 Be2 O1 111.32(10) 2_756 7_656
O6 Be2 O1 111.32(10) . 8_556
O6 Be2 O6 107.8(3) 2_756 .
P1 O1 Be2 141.64(17) . 7_656
P1 O2 Be1 138.04(17) . 5_666
P1 O3 Be1 137.23(17) . .
P2 O4 Be1 140.72(17) . .
P2 O5 Be1 144.46(18) . 2_656
P2 O6 Be2 135.52(17) . .
O1 P1 H1 107.6(10) . .
O2 P1 O1 110.82(11) . .
O2 P1 O3 114.12(11) . .
O2 P1 H1 105.8(10) . .
O3 P1 O1 109.44(11) . .
O3 P1 H1 108.8(10) . .
O4 P2 O5 113.68(11) . .
O4 P2 O6 110.84(11) . .
O4 P2 H2 105.4(12) . .
O5 P2 O6 110.98(11) . .
O5 P2 H2 107.7(12) . .
O6 P2 H2 107.9(12) . .
N1 C1 H1B 127.5 . .
N1 C1 N2 105.0(3) . .
N2 C1 H1B 127.5 . .
C3 C2 H2B 125.0 . .
C3 C2 N1 110.0(3) . .
N1 C2 H2B 125.0 . .
C2 C3 H3 124.9 . .
C2 C3 N2 110.2(3) . .
N2 C3 H3 124.9 . .
C1 N1 H1A 129(3) . .
C2 N1 C1 108.6(3) . .
C2 N1 H1A 122(3) . .
C1 N2 H2A 125(3) . .
C3 N2 C1 106.2(3) . .
C3 N2 H2A 128(3) . .

loop_
_geom_bond_atom_site_label_1
_geom_bond_atom_site_label_2
_geom_bond_distance
_geom_bond_site_symmetry_2
Be1 O2 1.625(4) 5_666
Be1 O3 1.627(3) .
Be1 O4 1.617(4) .
Be1 O5 1.625(4) 2_656
Be2 O1 1.632(3) 7_656
Be2 O1 1.632(3) 8_556
Be2 O6 1.623(3) .
Be2 O6 1.623(3) 2_756
O1 Be2 1.632(3) 7_656
O1 P1 1.5202(19) .
O2 Be1 1.625(4) 5_666
O2 P1 1.5058(19) .
O3 P1 1.5076(18) .
O4 P2 1.5068(19) .
O5 Be1 1.625(4) 2_656
O5 P2 1.5097(19) .
O6 P2 1.5120(18) .
P1 H1 1.35(2) .
P2 H2 1.28(3) .
C1 H1B 0.9300 .
C1 N1 1.342(5) .
C1 N2 1.365(6) .
C2 H2B 0.9300 .
C2 C3 1.244(5) .
C2 N1 1.301(5) .
C3 H3 0.9300 .
C3 N2 1.330(5) .
N1 H1A 0.90(5) .
N2 H2A 0.942(19) .
